data_7226003
loop_
_publ_author_name
'Zhang, Jia'
'Wang, Chong-Chen'
'Wang, Peng'
'Cao, Ya-Li'

_publ_section_title
;
 Selective uptake of organic dyes in a silver-based coordination polymer
;
_journal_name_full 'RSC Adv.'
_journal_paper_doi 10.1039/C6RA13434C
_journal_year 2016
_chemical_formula_sum 'C56 H72 Ag4 N8 O21'
_chemical_formula_weight 1624.70
_chemical_name_systematic
; 
 ? 
;
_space_group_IT_number 14
_symmetry_cell_setting monoclinic
_symmetry_space_group_name_Hall '-P 2yn'
_symmetry_space_group_name_H-M 'P 1 21/n 1'
_atom_sites_solution_hydrogens geom
_atom_sites_solution_primary direct
_atom_sites_solution_secondary difmap
_audit_block_doi 10.5517/ccdc.csd.cc1kl9gx
_audit_creation_method SHELXL-97
_audit_update_record
;
2016-07-12 deposited with the CCDC.
2016-07-14 downloaded from the CCDC.
;
_cell_angle_alpha 90.00
_cell_angle_beta 94.5940(10)
_cell_angle_gamma 90.00
_cell_formula_units_Z 4
_cell_length_a 15.6811(14)
_cell_length_b 18.0103(15)
_cell_length_c 23.9667(19)
_cell_measurement_reflns_used 3489
_cell_measurement_temperature 298(2)
_cell_measurement_theta_max 22.394
_cell_measurement_theta_min 2.793
_cell_volume 6747.0(10)
_computing_cell_refinement 'Bruker SMART'
_computing_data_collection 'Bruker SMART'
_computing_data_reduction 'Bruker SAINT'
_computing_molecular_graphics 'Bruker SHELXTL'
_computing_publication_material 'Bruker SHELXTL'
_computing_structure_refinement 'SHELXL-97 (Sheldrick, 1997)'
_computing_structure_solution 'SHELXS-97 (Sheldrick, 1990)'
_diffrn_ambient_temperature 298(2)
_diffrn_measured_fraction_theta_full 0.994
_diffrn_measured_fraction_theta_max 0.994
_diffrn_measurement_device_type 'CCD area detector'
_diffrn_measurement_method 'phi and omega scans'
_diffrn_radiation_monochromator graphite
_diffrn_radiation_source 'fine-focus sealed tube'
_diffrn_radiation_type MoK\a
_diffrn_radiation_wavelength 0.71073
_diffrn_reflns_av_R_equivalents 0.1027
_diffrn_reflns_av_sigmaI/netI 0.1524
_diffrn_reflns_limit_h_max 18
_diffrn_reflns_limit_h_min -14
_diffrn_reflns_limit_k_max 21
_diffrn_reflns_limit_k_min -21
_diffrn_reflns_limit_l_max 28
_diffrn_reflns_limit_l_min -28
_diffrn_reflns_number 33136
_diffrn_reflns_theta_full 25.02
_diffrn_reflns_theta_max 25.02
_diffrn_reflns_theta_min 2.26
_exptl_absorpt_coefficient_mu 1.219
_exptl_absorpt_correction_T_max 0.8775
_exptl_absorpt_correction_T_min 0.6284
_exptl_absorpt_correction_type multi-scan
_exptl_absorpt_process_details sadabs
_exptl_crystal_colour white
_exptl_crystal_density_diffrn 1.599
_exptl_crystal_density_method 'not measured'
_exptl_crystal_description block
_exptl_crystal_F_000 3280
_exptl_crystal_size_max 0.42
_exptl_crystal_size_mid 0.35
_exptl_crystal_size_min 0.11
_refine_diff_density_max 1.330
_refine_diff_density_min -1.025
_refine_diff_density_rms 0.145
_refine_ls_extinction_method none
_refine_ls_goodness_of_fit_ref 1.073
_refine_ls_hydrogen_treatment mixed
_refine_ls_matrix_type full
_refine_ls_number_parameters 812
_refine_ls_number_reflns 11853
_refine_ls_number_restraints 0
_refine_ls_restrained_S_all 1.073
_refine_ls_R_factor_all 0.1960
_refine_ls_R_factor_gt 0.0698
_refine_ls_shift/su_max 0.001
_refine_ls_shift/su_mean 0.000
_refine_ls_structure_factor_coef Fsqd
_refine_ls_weighting_details 'calc w=1/[\s^2^(Fo^2^)+(0.0398P)^2^+0.0000P] where P=(Fo^2^+2Fc^2^)/3'
_refine_ls_weighting_scheme calc
_refine_ls_wR_factor_gt 0.1447
_refine_ls_wR_factor_ref 0.1720
_reflns_number_gt 4343
_reflns_number_total 11853
_reflns_threshold_expression >2sigma(I)
_cod_data_source_file c6ra13434c3.cif
_cod_data_source_block 151204g
_cod_depositor_comments
;
The following automatic conversions were performed:

'_symmetry_cell_setting' value 'Monoclinic' changed to 'monoclinic'
according to
/usr/data/users/saulius/crontab/automatic-downloads/rss-feeds/RSC/lib/dictionaries/cif_core.dic
dictionary named 'cif_core.dic' version 2.4.2 from 2011-04-26.

Automatic conversion script
Id: cif_fix_values 4268 2015-11-12 08:31:59Z antanas 
;
_cod_original_sg_symbol_H-M P2(1)/n
_cod_database_code 7226003

loop_
_symmetry_equiv_pos_as_xyz
'x, y, z'
'-x+1/2, y+1/2, -z+1/2'
'-x, -y, -z'
'x-1/2, -y-1/2, z-1/2'

loop_
_atom_site_label
_atom_site_type_symbol
_atom_site_fract_x
_atom_site_fract_y
_atom_site_fract_z
_atom_site_U_iso_or_equiv
_atom_site_adp_type
_atom_site_occupancy
_atom_site_symmetry_multiplicity
_atom_site_calc_flag
_atom_site_refinement_flags
_atom_site_disorder_assembly
_atom_site_disorder_group
Ag1 Ag 0.30239(6) 0.78963(5) 0.51800(3) 0.0535(3) Uani 1 1 d . . .
Ag2 Ag 0.48826(6) 0.71479(5) 0.48605(3) 0.0573(3) Uani 1 1 d . . .
Ag3 Ag 0.96708(6) 0.77660(5) 0.46092(3) 0.0562(3) Uani 1 1 d . . .
Ag4 Ag 0.83594(6) 0.70885(5) 0.55463(3) 0.0561(3) Uani 1 1 d . . .
N1 N 0.2090(6) 0.7721(5) 0.4460(3) 0.046(3) Uani 1 1 d . . .
N2 N 0.3657(6) 0.7666(6) 0.6024(3) 0.047(3) Uani 1 1 d . . .
N3 N 0.4096(6) 0.7079(6) 0.4060(3) 0.054(3) Uani 1 1 d . . .
N4 N 0.5742(6) 0.7199(6) 0.5613(3) 0.048(2) Uani 1 1 d . . .
N5 N 1.0575(6) 0.7794(6) 0.5354(3) 0.050(3) Uani 1 1 d . . .
N6 N 0.8883(6) 0.7770(6) 0.3823(3) 0.052(3) Uani 1 1 d . . .
N7 N 0.9052(6) 0.7305(5) 0.6359(3) 0.046(3) Uani 1 1 d . . .
N8 N 0.7392(6) 0.7302(6) 0.4844(3) 0.050(3) Uani 1 1 d . . .
O1 O 0.3337(5) 0.9321(5) 0.5043(3) 0.065(2) Uani 1 1 d . . .
O2 O 0.4493(5) 0.8623(4) 0.4919(3) 0.058(2) Uani 1 1 d . . .
O3 O 0.3657(7) 0.9944(6) 0.3651(3) 0.087(3) Uani 1 1 d . . .
O4 O 0.4810(6) 0.9721(6) 0.3205(3) 0.097(4) Uani 1 1 d . . .
O5 O 0.9297(5) 0.6352(4) 0.4820(3) 0.059(2) Uani 1 1 d . . .
O6 O 0.8517(5) 0.5662(5) 0.5377(3) 0.069(3) Uani 1 1 d . . .
O7 O 0.8082(8) 0.4885(7) 0.4010(5) 0.114(4) Uani 1 1 d . . .
O8 O 0.8864(8) 0.5112(6) 0.3285(5) 0.137(5) Uani 1 1 d . . .
O9 O 0.2605(6) 0.9683(5) 0.2649(4) 0.127(4) Uani 1 1 d . . .
H9C H 0.2974 0.9785 0.2917 0.152 Uiso 1 1 d R . .
H9D H 0.2817 0.9781 0.2342 0.152 Uiso 1 1 d R . .
O10 O 0.7262(6) 0.4516(5) 0.4949(4) 0.119(4) Uani 1 1 d . . .
H10C H 0.7560 0.4819 0.5155 0.142 Uiso 1 1 d R . .
H10D H 0.7425 0.4545 0.4620 0.142 Uiso 1 1 d R . .
O11 O 0.2346(7) 0.0375(5) 0.4332(5) 0.138(4) Uani 1 1 d . . .
H11C H 0.2536 0.0098 0.4600 0.166 Uiso 1 1 d R . .
H11D H 0.2674 0.0327 0.4068 0.166 Uiso 1 1 d R . .
O12 O 0.8094(7) 0.5037(5) 0.6410(4) 0.124(4) Uani 1 1 d . . .
H12C H 0.8237 0.5220 0.6104 0.148 Uiso 1 1 d R . .
H12D H 0.8545 0.4935 0.6615 0.148 Uiso 1 1 d R . .
O13 O 0.0466(7) 0.5326(5) 0.2871(3) 0.117(4) Uani 1 1 d . . .
H13C H 0.0414 0.5149 0.2541 0.141 Uiso 1 1 d R . .
H13D H -0.0008 0.5273 0.3015 0.141 Uiso 1 1 d R . .
O14 O 0.0808(8) 0.9816(6) 0.2700(4) 0.153(5) Uani 1 1 d . . .
H14C H 0.1341 0.9772 0.2665 0.184 Uiso 1 1 d R . .
H14D H 0.0739 0.9906 0.3041 0.184 Uiso 1 1 d R . .
O15 O 0.2388(8) 0.0074(6) 0.5806(5) 0.162(5) Uani 1 1 d . . .
H15C H 0.2674 -0.0152 0.5572 0.195 Uiso 1 1 d R . .
H15D H 0.2691 0.0103 0.6115 0.195 Uiso 1 1 d R . .
O16 O 0.9343(7) 0.9533(6) 0.4658(4) 0.153(5) Uani 1 1 d . . .
H16C H 0.8848 0.9652 0.4517 0.183 Uiso 1 1 d R . .
H16D H 0.9432 0.9718 0.4984 0.183 Uiso 1 1 d R . .
O17 O 0.6548(8) 0.9833(6) 0.3093(5) 0.164(5) Uani 1 1 d . . .
H17C H 0.6038 0.9789 0.3185 0.197 Uiso 1 1 d R . .
H17D H 0.6527 0.9911 0.2742 0.197 Uiso 1 1 d R . .
O18 O 0.4481(7) 0.5298(6) 0.5393(5) 0.159(5) Uani 1 1 d . . .
H18C H 0.3960 0.5331 0.5267 0.238 Uiso 1 1 d R . .
H18D H 0.4765 0.5107 0.5142 0.238 Uiso 0.50 1 d PR A -1
H18E H 0.4523 0.5018 0.5679 0.238 Uiso 0.50 1 d PR B 1
O19 O 0.9352(8) 0.9866(6) 0.6117(5) 0.158(5) Uani 1 1 d . . .
H19C H 0.8854 0.9812 0.5954 0.190 Uiso 1 1 d R . .
H19D H 0.9681 1.0029 0.5880 0.190 Uiso 1 1 d R . .
O20 O 0.7110(10) 0.5152(7) 0.2841(6) 0.219(7) Uani 1 1 d . . .
H20C H 0.7104 0.5060 0.3188 0.263 Uiso 1 1 d R . .
H20D H 0.7630 0.5194 0.2771 0.263 Uiso 1 1 d R . .
O21 O 0.9633(13) 0.0169(9) 0.1736(8) 0.138(10) Uani 0.602(18) 1 d P C 1
H21E H 0.9982 0.0066 0.2015 0.165 Uiso 0.602(18) 1 d PR C 1
H21F H 0.9129 0.0158 0.1842 0.165 Uiso 0.602(18) 1 d PR C 1
O21' O 0.885(2) 0.0009(13) 0.1230(13) 0.137(15) Uani 0.398(18) 1 d P C 2
H21G H 0.8307 -0.0025 0.1166 0.165 Uiso 0.398(18) 1 d PR C 2
H21H H 0.9076 -0.0102 0.0931 0.165 Uiso 0.398(18) 1 d PR C 2
C1 C 0.4116(9) 0.9231(7) 0.4910(4) 0.050(3) Uani 1 1 d . . .
C2 C 0.4640(7) 0.9922(6) 0.4754(4) 0.042(3) Uani 1 1 d . . .
H2 H 0.4252 1.0349 0.4728 0.050 Uiso 1 1 calc R . .
C3 C 0.5017(7) 0.9832(6) 0.4190(4) 0.056(3) Uani 1 1 d . . .
H3A H 0.5336 0.9370 0.4204 0.067 Uiso 1 1 calc R . .
H3B H 0.5429 1.0229 0.4159 0.067 Uiso 1 1 calc R . .
C4 C 0.4422(11) 0.9827(8) 0.3631(6) 0.074(4) Uani 1 1 d . . .
C5 C 0.1794(7) 0.8303(7) 0.4141(4) 0.056(3) Uani 1 1 d . . .
H5 H 0.1950 0.8780 0.4259 0.067 Uiso 1 1 calc R . .
C6 C 0.1264(8) 0.8224(7) 0.3641(4) 0.061(4) Uani 1 1 d . . .
H6 H 0.1085 0.8637 0.3430 0.073 Uiso 1 1 calc R . .
C7 C 0.1010(8) 0.7500(7) 0.3471(5) 0.053(3) Uani 1 1 d . . .
C8 C 0.1286(7) 0.6901(7) 0.3816(4) 0.056(3) Uani 1 1 d . . .
H8 H 0.1109 0.6419 0.3727 0.067 Uiso 1 1 calc R . .
C9 C 0.1820(7) 0.7039(7) 0.4282(4) 0.052(3) Uani 1 1 d . . .
H9 H 0.2015 0.6633 0.4495 0.062 Uiso 1 1 calc R . .
C10 C 0.3922(7) 0.8238(6) 0.6352(4) 0.049(3) Uani 1 1 d . . .
H10 H 0.3772 0.8718 0.6239 0.058 Uiso 1 1 calc R . .
C11 C 0.4418(7) 0.8134(7) 0.6859(4) 0.052(3) Uani 1 1 d . . .
H11 H 0.4604 0.8543 0.7072 0.063 Uiso 1 1 calc R . .
C12 C 0.4635(7) 0.7412(7) 0.7046(4) 0.048(3) Uani 1 1 d . . .
C13 C 0.4326(7) 0.6833(6) 0.6708(4) 0.053(3) Uani 1 1 d . . .
H13 H 0.4436 0.6345 0.6819 0.063 Uiso 1 1 calc R . .
C14 C 0.3853(8) 0.6970(7) 0.6204(5) 0.059(4) Uani 1 1 d . . .
H14 H 0.3664 0.6570 0.5982 0.071 Uiso 1 1 calc R . .
C15 C 0.0447(8) 0.7307(8) 0.2942(5) 0.068(4) Uani 1 1 d . . .
H15 H 0.0305 0.6810 0.2888 0.081 Uiso 1 1 calc R . .
C16 C 0.0156(7) 0.7759(7) 0.2570(5) 0.061(4) Uani 1 1 d . . .
H16 H 0.0286 0.8257 0.2635 0.073 Uiso 1 1 calc R . .
C17 C 0.3854(7) 0.7726(7) 0.3807(4) 0.048(3) Uani 1 1 d . . .
H17 H 0.4003 0.8170 0.3987 0.057 Uiso 1 1 calc R . .
C18 C 0.3395(7) 0.7750(7) 0.3290(4) 0.053(3) Uani 1 1 d . . .
H18 H 0.3260 0.8208 0.3126 0.063 Uiso 1 1 calc R . .
C19 C 0.3129(7) 0.7096(7) 0.3008(4) 0.048(3) Uani 1 1 d . . .
C20 C 0.3366(7) 0.6423(6) 0.3290(4) 0.056(3) Uani 1 1 d . . .
H20 H 0.3192 0.5971 0.3132 0.067 Uiso 1 1 calc R . .
C21 C 0.3850(7) 0.6435(7) 0.3793(4) 0.056(3) Uani 1 1 d . . .
H21 H 0.4017 0.5985 0.3959 0.068 Uiso 1 1 calc R . .
C22 C 0.5964(7) 0.7865(7) 0.5859(4) 0.050(3) Uani 1 1 d . . .
H22 H 0.5748 0.8297 0.5688 0.059 Uiso 1 1 calc R . .
C23 C 0.6486(7) 0.7931(6) 0.6342(4) 0.050(3) Uani 1 1 d . . .
H23 H 0.6614 0.8402 0.6485 0.060 Uiso 1 1 calc R . .
C24 C 0.6838(7) 0.7302(7) 0.6629(4) 0.047(3) Uani 1 1 d . . .
C25 C 0.6633(7) 0.6616(6) 0.6371(4) 0.054(3) Uani 1 1 d . . .
H25 H 0.6851 0.6180 0.6534 0.065 Uiso 1 1 calc R . .
C26 C 0.6103(7) 0.6582(7) 0.5873(4) 0.056(3) Uani 1 1 d . . .
H26 H 0.5991 0.6119 0.5710 0.067 Uiso 1 1 calc R . .
C27 C 0.2599(7) 0.7081(7) 0.2463(4) 0.053(3) Uani 1 1 d . . .
H27 H 0.2425 0.6619 0.2321 0.064 Uiso 1 1 calc R . .
C28 C 0.7358(7) 0.7328(6) 0.7167(4) 0.051(3) Uani 1 1 d . . .
H28 H 0.7539 0.6873 0.7316 0.061 Uiso 1 1 calc R . .
C29 C 0.9087(9) 0.5737(7) 0.5027(5) 0.058(4) Uani 1 1 d . . .
C30 C 0.9543(7) 0.5014(6) 0.4848(5) 0.057(3) Uani 1 1 d . . .
H30 H 0.9215 0.4579 0.4953 0.069 Uiso 1 1 calc R . .
C31 C 0.9619(8) 0.5011(6) 0.4191(5) 0.064(4) Uani 1 1 d . . .
H31A H 0.9944 0.5445 0.4094 0.077 Uiso 1 1 calc R . .
H31B H 0.9942 0.4576 0.4096 0.077 Uiso 1 1 calc R . .
C32 C 0.8761(13) 0.5012(10) 0.3830(8) 0.090(6) Uani 1 1 d . . .
C33 C 1.0865(8) 0.8446(7) 0.5598(5) 0.064(4) Uani 1 1 d . . .
H33 H 1.0710 0.8894 0.5427 0.077 Uiso 1 1 calc R . .
C34 C 1.1385(8) 0.8449(7) 0.6095(5) 0.060(4) Uani 1 1 d . . .
H34 H 1.1587 0.8898 0.6245 0.072 Uiso 1 1 calc R . .
C35 C 1.1610(7) 0.7784(7) 0.6375(4) 0.050(3) Uani 1 1 d . . .
C36 C 1.1332(7) 0.7129(7) 0.6104(4) 0.052(3) Uani 1 1 d . . .
H36 H 1.1493 0.6670 0.6257 0.062 Uiso 1 1 calc R . .
C37 C 1.0811(7) 0.7168(7) 0.5603(4) 0.053(3) Uani 1 1 d . . .
H37 H 1.0621 0.6725 0.5436 0.064 Uiso 1 1 calc R . .
C38 C 0.8681(8) 0.8404(7) 0.3537(5) 0.064(4) Uani 1 1 d . . .
H38 H 0.8879 0.8854 0.3688 0.077 Uiso 1 1 calc R . .
C39 C 0.8186(8) 0.8410(7) 0.3023(4) 0.061(4) Uani 1 1 d . . .
H39 H 0.8053 0.8856 0.2842 0.073 Uiso 1 1 calc R . .
C40 C 0.7888(7) 0.7727(7) 0.2781(4) 0.048(3) Uani 1 1 d . . .
C41 C 0.8120(7) 0.7076(7) 0.3083(4) 0.052(3) Uani 1 1 d . . .
H41 H 0.7946 0.6616 0.2940 0.063 Uiso 1 1 calc R . .
C42 C 0.8605(7) 0.7121(7) 0.3588(4) 0.050(3) Uani 1 1 d . . .
H42 H 0.8748 0.6682 0.3777 0.060 Uiso 1 1 calc R . .
C43 C 1.2124(7) 0.7805(7) 0.6923(5) 0.058(3) Uani 1 1 d . . .
H43 H 1.2274 0.8274 0.7060 0.069 Uiso 1 1 calc R . .
C44 C 0.7387(7) 0.7751(7) 0.2235(5) 0.057(3) Uani 1 1 d . . .
H44 H 0.7243 0.8221 0.2097 0.068 Uiso 1 1 calc R . .
C45 C 0.9277(7) 0.8011(7) 0.6531(4) 0.056(3) Uani 1 1 d . . .
H45 H 0.9112 0.8406 0.6297 0.067 Uiso 1 1 calc R . .
C46 C 0.9731(7) 0.8164(7) 0.7030(5) 0.055(3) Uani 1 1 d . . .
H46 H 0.9864 0.8654 0.7125 0.066 Uiso 1 1 calc R . .
C47 C 0.9998(7) 0.7592(7) 0.7399(5) 0.053(3) Uani 1 1 d . . .
C48 C 0.9783(7) 0.6853(7) 0.7225(5) 0.055(3) Uani 1 1 d . . .
H48 H 0.9937 0.6447 0.7451 0.066 Uiso 1 1 calc R . .
C49 C 0.9334(7) 0.6762(7) 0.6704(5) 0.054(3) Uani 1 1 d . . .
H49 H 0.9221 0.6277 0.6586 0.065 Uiso 1 1 calc R . .
C50 C 0.7183(7) 0.7991(7) 0.4659(4) 0.053(3) Uani 1 1 d . . .
H50 H 0.7398 0.8391 0.4873 0.063 Uiso 1 1 calc R . .
C51 C 0.6683(7) 0.8145(7) 0.4183(5) 0.056(4) Uani 1 1 d . . .
H51 H 0.6579 0.8635 0.4076 0.068 Uiso 1 1 calc R . .
C52 C 0.6317(8) 0.7552(7) 0.3849(4) 0.052(3) Uani 1 1 d . . .
C53 C 0.6524(7) 0.6838(7) 0.4052(4) 0.054(3) Uani 1 1 d . . .
H53 H 0.6303 0.6429 0.3852 0.065 Uiso 1 1 calc R . .
C54 C 0.7039(7) 0.6721(7) 0.4534(4) 0.054(3) Uani 1 1 d . . .
H54 H 0.7151 0.6238 0.4654 0.065 Uiso 1 1 calc R . .
C55 C 1.0519(7) 0.7754(7) 0.7934(5) 0.059(4) Uani 1 1 d . . .
H55 H 1.0652 0.8250 0.8004 0.071 Uiso 1 1 calc R . .
C56 C 1.0808(7) 0.7281(7) 0.8315(5) 0.055(3) Uani 1 1 d . . .
H56 H 1.0681 0.6784 0.8245 0.065 Uiso 1 1 calc R . .

loop_
_atom_site_aniso_label
_atom_site_aniso_U_11
_atom_site_aniso_U_22
_atom_site_aniso_U_33
_atom_site_aniso_U_23
_atom_site_aniso_U_13
_atom_site_aniso_U_12
Ag1 0.0442(6) 0.0822(7) 0.0318(5) 0.0065(5) -0.0122(4) -0.0094(6)
Ag2 0.0479(6) 0.0850(7) 0.0362(5) 0.0006(5) -0.0134(4) 0.0013(6)
Ag3 0.0485(6) 0.0854(7) 0.0325(5) 0.0009(5) -0.0111(4) 0.0029(6)
Ag4 0.0481(6) 0.0820(7) 0.0360(5) -0.0067(5) -0.0106(4) 0.0093(6)
N1 0.044(6) 0.062(7) 0.030(5) -0.002(5) -0.011(4) -0.003(6)
N2 0.045(7) 0.062(7) 0.035(6) 0.009(5) -0.003(5) 0.003(6)
N3 0.049(7) 0.076(7) 0.034(5) 0.001(6) -0.014(5) -0.001(7)
N4 0.046(6) 0.063(7) 0.036(5) 0.005(5) -0.003(4) 0.003(6)
N5 0.046(7) 0.069(7) 0.032(5) 0.005(6) -0.011(5) 0.000(6)
N6 0.053(7) 0.069(7) 0.031(5) -0.003(5) -0.010(5) 0.010(6)
N7 0.040(6) 0.061(7) 0.037(6) -0.006(5) -0.003(5) -0.001(6)
N8 0.041(6) 0.066(7) 0.041(6) 0.003(5) -0.008(5) 0.014(6)
O1 0.046(6) 0.080(6) 0.071(6) 0.007(5) 0.013(5) -0.020(5)
O2 0.060(6) 0.061(6) 0.050(5) -0.001(4) -0.009(4) -0.005(5)
O3 0.074(8) 0.142(9) 0.043(6) -0.001(5) -0.013(5) 0.007(7)
O4 0.110(9) 0.152(9) 0.030(5) -0.010(5) 0.012(5) -0.010(7)
O5 0.058(6) 0.061(6) 0.056(5) -0.002(4) -0.011(4) 0.006(5)
O6 0.055(6) 0.077(6) 0.078(6) 0.011(5) 0.020(5) 0.020(5)
O7 0.081(9) 0.124(10) 0.128(11) 0.015(7) -0.044(8) -0.003(9)
O8 0.149(12) 0.144(10) 0.111(10) -0.012(8) -0.039(9) 0.023(9)
O9 0.109(9) 0.185(11) 0.082(7) 0.008(7) -0.023(6) -0.020(9)
O10 0.077(8) 0.104(8) 0.173(10) 0.014(7) -0.001(7) -0.001(7)
O11 0.105(10) 0.122(9) 0.186(11) 0.007(8) 0.003(8) 0.012(8)
O12 0.128(10) 0.097(8) 0.147(10) 0.013(6) 0.025(8) -0.013(7)
O13 0.181(12) 0.111(8) 0.059(6) -0.020(5) 0.003(7) -0.006(8)
O14 0.139(12) 0.150(10) 0.167(12) 0.023(8) -0.002(9) -0.003(9)
O15 0.129(12) 0.131(10) 0.230(14) -0.018(9) 0.033(10) -0.002(9)
O16 0.150(12) 0.149(10) 0.153(11) -0.018(8) -0.020(9) 0.025(10)
O17 0.142(12) 0.162(12) 0.191(13) 0.001(9) 0.037(10) 0.019(10)
O18 0.106(10) 0.186(12) 0.183(12) -0.073(9) 0.002(9) 0.001(9)
O19 0.136(12) 0.161(11) 0.175(12) 0.015(8) 0.001(9) 0.025(9)
O20 0.200(16) 0.204(15) 0.243(17) -0.039(12) -0.043(13) 0.008(13)
O21 0.12(2) 0.118(16) 0.16(2) 0.010(13) -0.022(15) -0.007(14)
O21' 0.12(3) 0.12(2) 0.16(3) 0.010(19) -0.02(2) -0.01(2)
C1 0.049(9) 0.066(10) 0.032(7) 0.001(6) -0.006(6) -0.006(9)
C2 0.041(8) 0.056(7) 0.030(7) -0.001(6) 0.007(5) -0.003(7)
C3 0.063(9) 0.066(8) 0.036(7) 0.001(6) -0.004(6) -0.003(7)
C4 0.080(13) 0.085(11) 0.053(10) -0.005(8) -0.007(9) 0.000(11)
C5 0.050(9) 0.067(9) 0.048(8) -0.004(7) -0.012(6) -0.001(7)
C6 0.061(10) 0.078(10) 0.043(8) 0.006(7) -0.010(7) 0.003(8)
C7 0.044(8) 0.077(9) 0.038(7) -0.003(7) -0.002(6) -0.007(8)
C8 0.057(9) 0.065(9) 0.045(8) -0.009(6) -0.007(6) -0.006(7)
C9 0.049(8) 0.066(9) 0.039(7) 0.003(6) -0.010(6) -0.002(8)
C10 0.044(8) 0.055(8) 0.045(7) 0.001(6) -0.008(6) -0.011(7)
C11 0.050(9) 0.068(9) 0.039(7) -0.003(6) 0.000(6) -0.024(7)
C12 0.037(8) 0.066(9) 0.038(7) 0.006(6) -0.006(6) -0.004(7)
C13 0.048(8) 0.062(8) 0.046(8) 0.010(6) -0.003(6) -0.001(7)
C14 0.051(9) 0.075(10) 0.049(8) -0.010(7) -0.007(6) -0.003(8)
C15 0.063(10) 0.090(11) 0.049(8) 0.001(8) -0.004(7) 0.008(9)
C16 0.046(8) 0.079(10) 0.057(8) 0.004(7) 0.000(7) 0.001(8)
C17 0.048(8) 0.062(9) 0.030(7) -0.001(6) -0.005(5) 0.001(7)
C18 0.057(9) 0.065(9) 0.036(7) -0.002(6) 0.001(6) 0.005(8)
C19 0.043(8) 0.058(8) 0.041(7) 0.000(7) -0.009(6) -0.001(7)
C20 0.058(9) 0.061(9) 0.047(8) 0.002(7) -0.012(6) 0.005(7)
C21 0.055(9) 0.065(9) 0.047(8) 0.004(7) -0.009(6) 0.007(8)
C22 0.048(8) 0.063(8) 0.035(7) 0.006(7) -0.012(6) 0.002(8)
C23 0.044(8) 0.060(8) 0.045(7) 0.001(6) -0.003(6) 0.000(7)
C24 0.041(8) 0.062(9) 0.038(7) 0.007(6) -0.003(6) 0.005(7)
C25 0.056(9) 0.060(9) 0.045(8) 0.006(6) -0.006(6) 0.002(7)
C26 0.053(9) 0.066(9) 0.047(8) 0.004(7) -0.010(6) 0.000(8)
C27 0.049(8) 0.070(9) 0.039(7) -0.002(7) -0.005(6) 0.007(8)
C28 0.054(8) 0.062(9) 0.035(7) -0.001(6) -0.007(6) 0.007(7)
C29 0.050(10) 0.059(10) 0.061(9) 0.007(8) -0.012(7) 0.009(8)
C30 0.049(9) 0.056(8) 0.065(9) -0.001(6) -0.010(7) 0.008(7)
C31 0.064(10) 0.071(9) 0.056(9) -0.003(7) -0.004(7) 0.024(8)
C32 0.097(16) 0.083(12) 0.085(13) -0.005(10) -0.024(13) 0.005(13)
C33 0.065(10) 0.075(10) 0.051(8) 0.004(7) -0.010(7) 0.008(8)
C34 0.056(9) 0.072(9) 0.049(8) 0.004(7) -0.011(7) 0.004(8)
C35 0.042(8) 0.070(9) 0.037(7) -0.004(7) -0.001(6) 0.001(8)
C36 0.044(8) 0.067(9) 0.042(7) 0.009(7) -0.008(6) 0.006(8)
C37 0.046(8) 0.068(9) 0.043(7) -0.002(7) -0.012(6) 0.001(8)
C38 0.061(10) 0.077(10) 0.051(8) -0.003(7) -0.010(7) 0.014(8)
C39 0.061(10) 0.075(10) 0.044(8) 0.003(7) -0.003(7) 0.013(8)
C40 0.037(8) 0.069(9) 0.036(7) 0.002(7) -0.004(5) 0.008(7)
C41 0.049(8) 0.069(9) 0.038(7) -0.006(7) -0.006(6) -0.001(8)
C42 0.045(8) 0.064(8) 0.039(7) 0.003(7) -0.006(6) 0.008(8)
C43 0.043(8) 0.073(9) 0.055(8) 0.005(7) -0.008(6) -0.004(8)
C44 0.045(8) 0.078(9) 0.046(8) -0.004(7) -0.002(6) 0.005(8)
C45 0.058(9) 0.071(10) 0.039(7) 0.002(6) 0.005(6) 0.002(8)
C46 0.057(9) 0.067(9) 0.042(7) -0.002(6) 0.000(6) -0.002(7)
C47 0.047(9) 0.071(10) 0.042(8) -0.007(7) 0.007(6) 0.000(8)
C48 0.054(9) 0.068(9) 0.044(7) 0.008(6) 0.004(6) -0.001(8)
C49 0.054(9) 0.063(8) 0.044(8) -0.004(6) -0.007(6) -0.002(7)
C50 0.051(8) 0.064(9) 0.043(7) -0.001(6) -0.006(6) -0.001(7)
C51 0.049(9) 0.068(9) 0.051(8) 0.011(7) -0.002(7) 0.007(7)
C52 0.046(8) 0.070(9) 0.037(7) 0.002(7) -0.007(6) 0.005(7)
C53 0.047(9) 0.070(9) 0.042(7) -0.009(6) -0.008(6) -0.001(7)
C54 0.052(9) 0.063(8) 0.045(8) 0.001(6) -0.008(6) 0.008(7)
C55 0.052(9) 0.079(10) 0.045(7) 0.000(7) -0.004(6) -0.003(8)
C56 0.050(8) 0.069(9) 0.045(8) -0.003(7) 0.008(6) -0.014(8)

loop_
_atom_type_symbol
_atom_type_description
_atom_type_scat_dispersion_real
_atom_type_scat_dispersion_imag
_atom_type_scat_source
C C 0.0033 0.0016 'International Tables Vol C Tables 4.2.6.8 and 6.1.1.4'
H H 0.0000 0.0000 'International Tables Vol C Tables 4.2.6.8 and 6.1.1.4'
N N 0.0061 0.0033 'International Tables Vol C Tables 4.2.6.8 and 6.1.1.4'
O O 0.0106 0.0060 'International Tables Vol C Tables 4.2.6.8 and 6.1.1.4'
Ag Ag -0.8971 1.1015 'International Tables Vol C Tables 4.2.6.8 and 6.1.1.4'

loop_
_geom_angle_atom_site_label_1
_geom_angle_atom_site_label_2
_geom_angle_atom_site_label_3
_geom_angle
_geom_angle_site_symmetry_1
_geom_angle_site_symmetry_3
N1 Ag1 N2 155.6(4) . .
N1 Ag1 O1 99.3(3) . .
N2 Ag1 O1 102.8(3) . .
N1 Ag1 Ag2 107.5(2) . .
N2 Ag1 Ag2 78.4(2) . .
O1 Ag1 Ag2 100.87(19) . .
N4 Ag2 N3 175.6(3) . .
N4 Ag2 O2 92.5(3) . .
N3 Ag2 O2 89.3(3) . .
N4 Ag2 Ag1 106.7(2) . .
N3 Ag2 Ag1 77.6(3) . .
O2 Ag2 Ag1 52.84(17) . .
N6 Ag3 N5 174.2(4) . .
N6 Ag3 O5 92.8(3) . .
N5 Ag3 O5 90.3(3) . .
N7 Ag4 N8 155.5(3) . .
N7 Ag4 O6 105.5(3) . .
N8 Ag4 O6 96.9(3) . .
N7 Ag4 O5 113.7(3) . .
N8 Ag4 O5 88.3(3) . .
O6 Ag4 O5 50.0(2) . .
C9 N1 C5 116.0(9) . .
C9 N1 Ag1 123.3(7) . .
C5 N1 Ag1 120.5(8) . .
C10 N2 C14 118.3(9) . .
C10 N2 Ag1 119.0(8) . .
C14 N2 Ag1 122.5(7) . .
C17 N3 C21 117.6(9) . .
C17 N3 Ag2 117.4(8) . .
C21 N3 Ag2 125.0(8) . .
C22 N4 C26 115.6(9) . .
C22 N4 Ag2 121.0(7) . .
C26 N4 Ag2 123.4(8) . .
C37 N5 C33 117.9(9) . .
C37 N5 Ag3 119.4(8) . .
C33 N5 Ag3 122.6(8) . .
C38 N6 C42 117.5(9) . .
C38 N6 Ag3 122.4(8) . .
C42 N6 Ag3 120.0(7) . .
C49 N7 C45 115.3(9) . .
C49 N7 Ag4 122.5(8) . .
C45 N7 Ag4 122.0(7) . .
C50 N8 C54 116.5(9) . .
C50 N8 Ag4 122.9(7) . .
C54 N8 Ag4 120.2(8) . .
C1 O1 Ag1 95.6(8) . .
C1 O2 Ag2 164.3(8) . .
C29 O5 Ag3 167.2(8) . .
C29 O5 Ag4 90.3(8) . .
Ag3 O5 Ag4 78.1(2) . .
C29 O6 Ag4 94.4(8) . .
H9C O9 H9D 108.7 . .
H10C O10 H10D 107.8 . .
H11C O11 H11D 107.8 . .
H12C O12 H12D 108.5 . .
H13C O13 H13D 108.3 . .
H14C O14 H14D 108.3 . .
H15C O15 H15D 108.4 . .
H16C O16 H16D 110.1 . .
H17C O17 H17D 108.0 . .
H18C O18 H18D 108.7 . .
H18C O18 H18E 109.8 . .
H18D O18 H18E 108.7 . .
H19C O19 H19D 108.6 . .
H20C O20 H20D 107.3 . .
H21E O21 H21F 108.4 . .
H21G O21' H21H 108.4 . .
O2 C1 O1 124.2(12) . .
O2 C1 C2 116.7(11) . .
O1 C1 C2 119.0(11) . .
C3 C2 C1 112.2(8) . .
C3 C2 C2 111.9(11) . 3_676
C1 C2 C2 108.8(10) . 3_676
C3 C2 H2 108.0 . .
C1 C2 H2 108.0 . .
C2 C2 H2 108.0 3_676 .
C2 C3 C4 120.7(11) . .
C2 C3 H3A 107.2 . .
C4 C3 H3A 107.2 . .
C2 C3 H3B 107.2 . .
C4 C3 H3B 107.2 . .
H3A C3 H3B 106.8 . .
O3 C4 O4 127.1(14) . .
O3 C4 C3 118.9(13) . .
O4 C4 C3 113.9(14) . .
N1 C5 C6 123.5(11) . .
N1 C5 H5 118.2 . .
C6 C5 H5 118.2 . .
C5 C6 C7 118.1(11) . .
C5 C6 H6 121.0 . .
C7 C6 H6 121.0 . .
C8 C7 C6 118.2(10) . .
C8 C7 C15 116.4(11) . .
C6 C7 C15 125.4(11) . .
C9 C8 C7 118.7(11) . .
C9 C8 H8 120.6 . .
C7 C8 H8 120.6 . .
N1 C9 C8 125.4(11) . .
N1 C9 H9 117.3 . .
C8 C9 H9 117.3 . .
N2 C10 C11 122.0(10) . .
N2 C10 H10 119.0 . .
C11 C10 H10 119.0 . .
C10 C11 C12 120.2(10) . .
C10 C11 H11 119.9 . .
C12 C11 H11 119.9 . .
C13 C12 C11 116.4(10) . .
C13 C12 C16 119.1(11) . 4_676
C11 C12 C16 124.6(11) . 4_676
C12 C13 C14 120.8(11) . .
C12 C13 H13 119.6 . .
C14 C13 H13 119.6 . .
N2 C14 C13 122.3(10) . .
N2 C14 H14 118.8 . .
C13 C14 H14 118.8 . .
C16 C15 C7 126.3(13) . .
C16 C15 H15 116.9 . .
C7 C15 H15 116.9 . .
C15 C16 C12 127.6(13) . 4_575
C15 C16 H16 116.2 . .
C12 C16 H16 116.2 4_575 .
N3 C17 C18 122.4(10) . .
N3 C17 H17 118.8 . .
C18 C17 H17 118.8 . .
C17 C18 C19 121.2(10) . .
C17 C18 H18 119.4 . .
C19 C18 H18 119.4 . .
C18 C19 C20 115.4(9) . .
C18 C19 C27 124.1(10) . .
C20 C19 C27 120.4(10) . .
C21 C20 C19 120.7(11) . .
C21 C20 H20 119.7 . .
C19 C20 H20 119.7 . .
N3 C21 C20 122.6(10) . .
N3 C21 H21 118.7 . .
C20 C21 H21 118.7 . .
C23 C22 N4 123.7(10) . .
C23 C22 H22 118.2 . .
N4 C22 H22 118.2 . .
C22 C23 C24 121.7(11) . .
C22 C23 H23 119.1 . .
C24 C23 H23 119.1 . .
C25 C24 C23 115.0(10) . .
C25 C24 C28 120.4(10) . .
C23 C24 C28 124.6(11) . .
C26 C25 C24 120.9(10) . .
C26 C25 H25 119.6 . .
C24 C25 H25 119.6 . .
N4 C26 C25 123.0(11) . .
N4 C26 H26 118.5 . .
C25 C26 H26 118.5 . .
C28 C27 C19 124.9(11) 4_575 .
C28 C27 H27 117.6 4_575 .
C19 C27 H27 117.6 . .
C27 C28 C24 127.8(11) 4_676 .
C27 C28 H28 116.1 4_676 .
C24 C28 H28 116.1 . .
O5 C29 O6 124.4(13) . .
O5 C29 C30 118.9(12) . .
O6 C29 C30 116.7(12) . .
C30 C30 C29 108.8(11) 3_766 .
C30 C30 C31 108.9(13) 3_766 .
C29 C30 C31 110.3(9) . .
C30 C30 H30 109.6 3_766 .
C29 C30 H30 109.6 . .
C31 C30 H30 109.6 . .
C32 C31 C30 115.1(12) . .
C32 C31 H31A 108.5 . .
C30 C31 H31A 108.5 . .
C32 C31 H31B 108.5 . .
C30 C31 H31B 108.5 . .
H31A C31 H31B 107.5 . .
O7 C32 O8 123.7(18) . .
O7 C32 C31 123.8(17) . .
O8 C32 C31 112.3(17) . .
N5 C33 C34 121.5(11) . .
N5 C33 H33 119.3 . .
C34 C33 H33 119.3 . .
C33 C34 C35 120.9(11) . .
C33 C34 H34 119.5 . .
C35 C34 H34 119.5 . .
C36 C35 C34 116.1(10) . .
C36 C35 C43 123.9(11) . .
C34 C35 C43 120.0(11) . .
C35 C36 C37 119.7(11) . .
C35 C36 H36 120.2 . .
C37 C36 H36 120.2 . .
N5 C37 C36 123.8(11) . .
N5 C37 H37 118.1 . .
C36 C37 H37 118.1 . .
N6 C38 C39 122.7(11) . .
N6 C38 H38 118.6 . .
C39 C38 H38 118.6 . .
C38 C39 C40 119.5(11) . .
C38 C39 H39 120.3 . .
C40 C39 H39 120.3 . .
C41 C40 C39 116.6(10) . .
C41 C40 C44 125.3(11) . .
C39 C40 C44 118.1(11) . .
C42 C41 C40 120.3(11) . .
C42 C41 H41 119.9 . .
C40 C41 H41 119.9 . .
N6 C42 C41 123.4(10) . .
N6 C42 H42 118.3 . .
C41 C42 H42 118.3 . .
C44 C43 C35 128.0(12) 4_676 .
C44 C43 H43 116.0 4_676 .
C35 C43 H43 116.0 . .
C43 C44 C40 127.8(12) 4_575 .
C43 C44 H44 116.1 4_575 .
C40 C44 H44 116.1 . .
C46 C45 N7 123.5(11) . .
C46 C45 H45 118.3 . .
N7 C45 H45 118.3 . .
C45 C46 C47 120.8(11) . .
C45 C46 H46 119.6 . .
C47 C46 H46 119.6 . .
C46 C47 C48 116.8(11) . .
C46 C47 C55 121.0(11) . .
C48 C47 C55 122.2(11) . .
C49 C48 C47 117.6(11) . .
C49 C48 H48 121.2 . .
C47 C48 H48 121.2 . .
N7 C49 C48 126.0(11) . .
N7 C49 H49 117.0 . .
C48 C49 H49 117.0 . .
N8 C50 C51 124.8(11) . .
N8 C50 H50 117.6 . .
C51 C50 H50 117.6 . .
C50 C51 C52 119.9(11) . .
C50 C51 H51 120.1 . .
C52 C51 H51 120.1 . .
C53 C52 C51 114.8(10) . .
C53 C52 C56 125.3(11) . 4_575
C51 C52 C56 119.8(11) . 4_575
C54 C53 C52 122.4(11) . .
C54 C53 H53 118.8 . .
C52 C53 H53 118.8 . .
C53 C54 N8 121.6(11) . .
C53 C54 H54 119.2 . .
N8 C54 H54 119.2 . .
C56 C55 C47 127.6(12) . .
C56 C55 H55 116.2 . .
C47 C55 H55 116.2 . .
C55 C56 C52 127.3(12) . 4_676
C55 C56 H56 116.4 . .
C52 C56 H56 116.4 4_676 .

loop_
_geom_bond_atom_site_label_1
_geom_bond_atom_site_label_2
_geom_bond_distance
_geom_bond_site_symmetry_2
Ag1 N1 2.195(8) .
Ag1 N2 2.220(8) .
Ag1 O1 2.637(8) .
Ag1 Ag2 3.3550(13) .
Ag2 N4 2.165(8) .
Ag2 N3 2.201(8) .
Ag2 O2 2.732(8) .
Ag3 N6 2.169(8) .
Ag3 N5 2.188(8) .
Ag3 O5 2.670(8) .
Ag4 N7 2.188(8) .
Ag4 N8 2.208(8) .
Ag4 O6 2.616(8) .
Ag4 O5 2.713(8) .
N1 C9 1.357(12) .
N1 C5 1.358(12) .
N2 C10 1.341(12) .
N2 C14 1.352(12) .
N3 C17 1.353(12) .
N3 C21 1.366(12) .
N4 C22 1.369(12) .
N4 C26 1.374(12) .
N5 C37 1.316(12) .
N5 C33 1.373(13) .
N6 C38 1.355(13) .
N6 C42 1.356(12) .
N7 C49 1.334(12) .
N7 C45 1.374(12) .
N8 C50 1.350(12) .
N8 C54 1.373(13) .
O1 C1 1.298(13) .
O2 C1 1.243(12) .
O3 C4 1.223(16) .
O4 C4 1.244(15) .
O5 C29 1.267(13) .
O6 C29 1.281(14) .
O7 C32 1.202(19) .
O8 C32 1.342(18) .
O9 H9C 0.8500 .
O9 H9D 0.8498 .
O10 H10C 0.8499 .
O10 H10D 0.8501 .
O11 H11C 0.8500 .
O11 H11D 0.8499 .
O12 H12C 0.8500 .
O12 H12D 0.8500 .
O13 H13C 0.8501 .
O13 H13D 0.8501 .
O14 H14C 0.8501 .
O14 H14D 0.8499 .
O15 H15C 0.8502 .
O15 H15D 0.8501 .
O16 H16C 0.8501 .
O16 H16D 0.8499 .
O17 H17C 0.8500 .
O17 H17D 0.8500 .
O18 H18C 0.8501 .
O18 H18D 0.8494 .
O18 H18E 0.8501 .
O19 H19C 0.8500 .
O19 H19D 0.8499 .
O20 H20C 0.8501 .
O20 H20D 0.8498 .
O21 H21E 0.8500 .
O21 H21F 0.8501 .
O21' H21G 0.8500 .
O21' H21H 0.8502 .
C1 C2 1.553(15) .
C2 C3 1.528(13) .
C2 C2 1.591(18) 3_676
C2 H2 0.9800 .
C3 C4 1.569(15) .
C3 H3A 0.9700 .
C3 H3B 0.9700 .
C5 C6 1.410(13) .
C5 H5 0.9300 .
C6 C7 1.414(14) .
C6 H6 0.9300 .
C7 C8 1.406(14) .
C7 C15 1.526(14) .
C8 C9 1.364(13) .
C8 H8 0.9300 .
C9 H9 0.9300 .
C10 C11 1.402(13) .
C10 H10 0.9300 .
C11 C12 1.408(14) .
C11 H11 0.9300 .
C12 C13 1.385(14) .
C12 C16 1.475(14) 4_676
C13 C14 1.388(13) .
C13 H13 0.9300 .
C14 H14 0.9300 .
C15 C16 1.264(14) .
C15 H15 0.9300 .
C16 C12 1.475(14) 4_575
C16 H16 0.9300 .
C17 C18 1.383(12) .
C17 H17 0.9300 .
C18 C19 1.404(13) .
C18 H18 0.9300 .
C19 C20 1.423(13) .
C19 C27 1.492(13) .
C20 C21 1.372(13) .
C20 H20 0.9300 .
C21 H21 0.9300 .
C22 C23 1.368(12) .
C22 H22 0.9300 .
C23 C24 1.415(13) .
C23 H23 0.9300 .
C24 C25 1.406(14) .
C24 C28 1.469(13) .
C25 C26 1.401(13) .
C25 H25 0.9300 .
C26 H26 0.9300 .
C27 C28 1.318(13) 4_575
C27 H27 0.9300 .
C28 C27 1.318(13) 4_676
C28 H28 0.9300 .
C29 C30 1.562(15) .
C30 C30 1.56(2) 3_766
C30 C31 1.588(14) .
C30 H30 0.9800 .
C31 C32 1.541(19) .
C31 H31A 0.9700 .
C31 H31B 0.9700 .
C33 C34 1.389(13) .
C33 H33 0.9300 .
C34 C35 1.404(14) .
C34 H34 0.9300 .
C35 C36 1.399(14) .
C35 C43 1.485(13) .
C36 C37 1.400(12) .
C36 H36 0.9300 .
C37 H37 0.9300 .
C38 C39 1.402(13) .
C38 H38 0.9300 .
C39 C40 1.422(14) .
C39 H39 0.9300 .
C40 C41 1.408(13) .
C40 C44 1.474(13) .
C41 C42 1.379(12) .
C41 H41 0.9300 .
C42 H42 0.9300 .
C43 C44 1.296(13) 4_676
C43 H43 0.9300 .
C44 C43 1.296(13) 4_575
C44 H44 0.9300 .
C45 C46 1.370(13) .
C45 H45 0.9300 .
C46 C47 1.399(14) .
C46 H46 0.9300 .
C47 C48 1.427(14) .
C47 C55 1.493(14) .
C48 C49 1.392(13) .
C48 H48 0.9300 .
C49 H49 0.9300 .
C50 C51 1.360(13) .
C50 H50 0.9300 .
C51 C52 1.427(14) .
C51 H51 0.9300 .
C52 C53 1.405(14) .
C52 C56 1.483(14) 4_575
C53 C54 1.372(13) .
C53 H53 0.9300 .
C54 H54 0.9300 .
C55 C56 1.303(13) .
C55 H55 0.9300 .
C56 C52 1.483(14) 4_676
C56 H56 0.9300 .

loop_
_geom_hbond_atom_site_label_D
_geom_hbond_atom_site_label_H
_geom_hbond_atom_site_label_A
_geom_hbond_distance_DH
_geom_hbond_distance_HA
_geom_hbond_distance_DA
_geom_hbond_angle_DHA
_geom_hbond_site_symmetry_A
O9 H9C O3 0.85 2.01 2.842(12) 168.0 .
O9 H9D O12 0.85 2.33 3.165(13) 166.9 4_575
O10 H10C O6 0.85 2.17 2.977(13) 158.2 .
O10 H10D O7 0.85 1.95 2.761(16) 158.4 .
O11 H11C O1 0.85 2.11 2.916(13) 158.4 1_545
O11 H11D O3 0.85 2.03 2.834(15) 158.7 1_545
O12 H12C O6 0.85 2.00 2.847(12) 177.3 .
O12 H12D O13 0.85 1.96 2.806(14) 175.9 3_666
O15 H15D O17 0.85 2.16 3.012(17) 179.2 3_666
O16 H16C O15 0.85 2.09 2.936(16) 178.0 3_666
O18 H18C O10 0.85 1.96 2.810(13) 173.3 3_666
O18 H18D O18 0.85 1.95 2.80(2) 174.4 3_666
O19 H19C O11 0.85 1.98 2.824(15) 172.5 3_666
O13 H13C O4 0.85 1.95 2.801(11) 175.0 2_545
O13 H13D O8 0.85 1.95 2.801(17) 175.0 1_455
O14 H14C O9 0.85 1.99 2.841(15) 175.5 .
O14 H14D O19 0.85 2.08 2.924(15) 176.6 3_676
O16 H16D O16 0.85 2.45 3.04(2) 127.2 3_776
O19 H19D O16 0.85 2.22 3.068(16) 173.4 3_776
O17 H17C O4 0.85 1.93 2.767(15) 166.3 .
O17 H17D O8 0.85 2.51 3.351(16) 168.1 2_655
O20 H20C O21' 0.85 2.12 2.79(3) 135.7 2_655
O20 H20C O7 0.85 2.42 3.119(17) 140.1 .
O20 H20D O8 0.85 2.21 2.869(18) 134.0 .
O20 H20D O17 0.85 2.61 3.244(19) 132.7 2_645
O21 H21F O20 0.85 2.14 2.99(2) 176.5 2_645
O21' H21G O7 0.85 2.19 3.04(3) 179.2 2_645
O21 H21E O14 0.85 2.06 2.91(2) 178.9 1_645
O21' H21H O18 0.85 1.52 2.37(3) 179.5 4_665

loop_
_geom_torsion_atom_site_label_1
_geom_torsion_atom_site_label_2
_geom_torsion_atom_site_label_3
_geom_torsion_atom_site_label_4
_geom_torsion
_geom_torsion_site_symmetry_1
_geom_torsion_site_symmetry_4
N1 Ag1 Ag2 N4 -172.7(4) . .
N2 Ag1 Ag2 N4 -17.2(4) . .
O1 Ag1 Ag2 N4 83.8(3) . .
N1 Ag1 Ag2 N3 8.5(4) . .
N2 Ag1 Ag2 N3 164.0(4) . .
O1 Ag1 Ag2 N3 -95.0(3) . .
N1 Ag1 Ag2 O2 107.1(3) . .
N2 Ag1 Ag2 O2 -97.3(3) . .
O1 Ag1 Ag2 O2 3.7(2) . .
N2 Ag1 N1 C9 -36.3(14) . .
O1 Ag1 N1 C9 168.9(9) . .
Ag2 Ag1 N1 C9 64.3(9) . .
N2 Ag1 N1 C5 148.4(9) . .
O1 Ag1 N1 C5 -6.3(9) . .
Ag2 Ag1 N1 C5 -110.9(8) . .
N1 Ag1 N2 C10 -142.2(9) . .
O1 Ag1 N2 C10 12.2(9) . .
Ag2 Ag1 N2 C10 110.9(8) . .
N1 Ag1 N2 C14 43.5(14) . .
O1 Ag1 N2 C14 -162.0(9) . .
Ag2 Ag1 N2 C14 -63.3(9) . .
N4 Ag2 N3 C17 -100(5) . .
O2 Ag2 N3 C17 13.4(8) . .
Ag1 Ag2 N3 C17 65.3(8) . .
N4 Ag2 N3 C21 79(5) . .
O2 Ag2 N3 C21 -168.3(9) . .
Ag1 Ag2 N3 C21 -116.3(9) . .
N3 Ag2 N4 C22 104(5) . .
O2 Ag2 N4 C22 -8.9(8) . .
Ag1 Ag2 N4 C22 -60.7(9) . .
N3 Ag2 N4 C26 -75(5) . .
O2 Ag2 N4 C26 171.6(9) . .
Ag1 Ag2 N4 C26 119.8(8) . .
N6 Ag3 N5 C37 -109(4) . .
O5 Ag3 N5 C37 13.3(9) . .
N6 Ag3 N5 C33 75(4) . .
O5 Ag3 N5 C33 -162.1(9) . .
N5 Ag3 N6 C38 -69(4) . .
O5 Ag3 N6 C38 168.4(9) . .
N5 Ag3 N6 C42 108(4) . .
O5 Ag3 N6 C42 -14.5(9) . .
N8 Ag4 N7 C49 144.5(9) . .
O6 Ag4 N7 C49 -10.6(9) . .
O5 Ag4 N7 C49 -63.3(9) . .
N8 Ag4 N7 C45 -40.1(14) . .
O6 Ag4 N7 C45 164.8(8) . .
O5 Ag4 N7 C45 112.1(9) . .
N7 Ag4 N8 C50 37.4(14) . .
O6 Ag4 N8 C50 -166.7(9) . .
O5 Ag4 N8 C50 -117.3(9) . .
N7 Ag4 N8 C54 -149.7(9) . .
O6 Ag4 N8 C54 6.2(9) . .
O5 Ag4 N8 C54 55.6(8) . .
N1 Ag1 O1 C1 -111.2(6) . .
N2 Ag1 O1 C1 79.2(7) . .
Ag2 Ag1 O1 C1 -1.3(6) . .
N4 Ag2 O2 C1 -138(3) . .
N3 Ag2 O2 C1 46(3) . .
Ag1 Ag2 O2 C1 -29(3) . .
N6 Ag3 O5 C29 -132(4) . .
N5 Ag3 O5 C29 53(4) . .
N6 Ag3 O5 Ag4 -105.8(3) . .
N5 Ag3 O5 Ag4 79.1(3) . .
N7 Ag4 O5 C29 85.7(7) . .
N8 Ag4 O5 C29 -105.5(7) . .
O6 Ag4 O5 C29 -5.0(7) . .
N7 Ag4 O5 Ag3 -88.7(3) . .
N8 Ag4 O5 Ag3 80.1(3) . .
O6 Ag4 O5 Ag3 -179.4(3) . .
N7 Ag4 O6 C29 -103.3(7) . .
N8 Ag4 O6 C29 86.9(7) . .
O5 Ag4 O6 C29 4.9(6) . .
Ag2 O2 C1 O1 33(3) . .
Ag2 O2 C1 C2 -150(2) . .
Ag1 O1 C1 O2 -5.2(11) . .
Ag1 O1 C1 C2 177.8(7) . .
O2 C1 C2 C3 55.9(12) . .
O1 C1 C2 C3 -127.0(10) . .
O2 C1 C2 C2 -68.4(13) . 3_676
O1 C1 C2 C2 108.7(12) . 3_676
C1 C2 C3 C4 69.3(13) . .
C2 C2 C3 C4 -168.2(11) 3_676 .
C2 C3 C4 O3 5(2) . .
C2 C3 C4 O4 -177.4(11) . .
C9 N1 C5 C6 -2.3(17) . .
Ag1 N1 C5 C6 173.3(9) . .
N1 C5 C6 C7 1.6(19) . .
C5 C6 C7 C8 1.3(18) . .
C5 C6 C7 C15 -179.4(11) . .
C6 C7 C8 C9 -3.3(18) . .
C15 C7 C8 C9 177.3(10) . .
C5 N1 C9 C8 0.1(17) . .
Ag1 N1 C9 C8 -175.3(9) . .
C7 C8 C9 N1 2.7(19) . .
C14 N2 C10 C11 2.5(17) . .
Ag1 N2 C10 C11 -172.0(8) . .
N2 C10 C11 C12 -1.7(18) . .
C10 C11 C12 C13 -0.6(17) . .
C10 C11 C12 C16 179.6(10) . 4_676
C11 C12 C13 C14 2.1(18) . .
C16 C12 C13 C14 -178.2(10) 4_676 .
C10 N2 C14 C13 -1.0(18) . .
Ag1 N2 C14 C13 173.3(8) . .
C12 C13 C14 N2 -1.3(19) . .
C8 C7 C15 C16 -177.6(13) . .
C6 C7 C15 C16 3(2) . .
C7 C15 C16 C12 177.8(11) . 4_575
C21 N3 C17 C18 -1.7(17) . .
Ag2 N3 C17 C18 176.8(8) . .
N3 C17 C18 C19 2.2(18) . .
C17 C18 C19 C20 -0.1(17) . .
C17 C18 C19 C27 177.1(10) . .
C18 C19 C20 C21 -2.3(17) . .
C27 C19 C20 C21 -179.6(10) . .
C17 N3 C21 C20 -0.9(17) . .
Ag2 N3 C21 C20 -179.2(8) . .
C19 C20 C21 N3 2.9(19) . .
C26 N4 C22 C23 -2.2(16) . .
Ag2 N4 C22 C23 178.3(8) . .
N4 C22 C23 C24 -0.3(18) . .
C22 C23 C24 C25 2.0(17) . .
C22 C23 C24 C28 -175.9(10) . .
C23 C24 C25 C26 -1.2(17) . .
C28 C24 C25 C26 176.8(10) . .
C22 N4 C26 C25 3.0(16) . .
Ag2 N4 C26 C25 -177.5(8) . .
C24 C25 C26 N4 -1.3(18) . .
C18 C19 C27 C28 4.0(19) . 4_575
C20 C19 C27 C28 -178.9(12) . 4_575
C25 C24 C28 C27 -179.4(12) . 4_676
C23 C24 C28 C27 -2(2) . 4_676
Ag3 O5 C29 O6 35(4) . .
Ag4 O5 C29 O6 9.5(12) . .
Ag3 O5 C29 C30 -146(3) . .
Ag4 O5 C29 C30 -170.8(9) . .
Ag4 O6 C29 O5 -9.9(13) . .
Ag4 O6 C29 C30 170.4(8) . .
O5 C29 C30 C30 75.9(15) . 3_766
O6 C29 C30 C30 -104.4(15) . 3_766
O5 C29 C30 C31 -43.6(14) . .
O6 C29 C30 C31 136.2(11) . .
C30 C30 C31 C32 178.1(12) 3_766 .
C29 C30 C31 C32 -62.6(14) . .
C30 C31 C32 O7 -13(2) . .
C30 C31 C32 O8 171.5(11) . .
C37 N5 C33 C34 -0.6(18) . .
Ag3 N5 C33 C34 174.9(8) . .
N5 C33 C34 C35 -2.1(19) . .
C33 C34 C35 C36 4.4(18) . .
C33 C34 C35 C43 -176.3(10) . .
C34 C35 C36 C37 -4.2(17) . .
C43 C35 C36 C37 176.5(10) . .
C33 N5 C37 C36 0.7(17) . .
Ag3 N5 C37 C36 -174.9(8) . .
C35 C36 C37 N5 1.8(18) . .
C42 N6 C38 C39 1.6(18) . .
Ag3 N6 C38 C39 178.7(8) . .
N6 C38 C39 C40 -1.0(19) . .
C38 C39 C40 C41 -0.2(17) . .
C38 C39 C40 C44 -178.5(10) . .
C39 C40 C41 C42 0.6(17) . .
C44 C40 C41 C42 178.9(10) . .
C38 N6 C42 C41 -1.1(17) . .
Ag3 N6 C42 C41 -178.3(8) . .
C40 C41 C42 N6 0.0(18) . .
C36 C35 C43 C44 0(2) . 4_676
C34 C35 C43 C44 -179.8(13) . 4_676
C41 C40 C44 C43 -5(2) . 4_575
C39 C40 C44 C43 173.5(13) . 4_575
C49 N7 C45 C46 -2.4(17) . .
Ag4 N7 C45 C46 -178.1(8) . .
N7 C45 C46 C47 0.2(18) . .
C45 C46 C47 C48 0.8(18) . .
C45 C46 C47 C55 177.9(10) . .
C46 C47 C48 C49 0.5(17) . .
C55 C47 C48 C49 -176.6(10) . .
C45 N7 C49 C48 3.9(18) . .
Ag4 N7 C49 C48 179.5(9) . .
C47 C48 C49 N7 -3.0(19) . .
C54 N8 C50 C51 -2.7(17) . .
Ag4 N8 C50 C51 170.5(9) . .
N8 C50 C51 C52 1.8(19) . .
C50 C51 C52 C53 -0.3(17) . .
C50 C51 C52 C56 -176.9(10) . 4_575
C51 C52 C53 C54 -0.2(18) . .
C56 C52 C53 C54 176.2(11) 4_575 .
C52 C53 C54 N8 -0.8(19) . .
C50 N8 C54 C53 2.1(17) . .
Ag4 N8 C54 C53 -171.3(8) . .
C46 C47 C55 C56 179.8(12) . .
C48 C47 C55 C56 -3(2) . .
C47 C55 C56 C52 -179.3(11) . 4_676
